data_2103875
loop_
_publ_author_name
'Melguizo, Manuel'
'Quesada, Antonio'
'Low, John N.'
'Glidewell, Christopher'

_publ_section_title
;
 Supramolecular structures of <i>N</i>^4^-substituted
 2,4-diamino-6-benzyloxy-5-nitrosopyrimidines
;
_journal_issue 2
_journal_name_full 'Acta Crystallographica Section B'
_journal_page_first 263
_journal_page_last 276
_journal_paper_doi 10.1107/S0108768103002477
_journal_volume 59
_journal_year 2003
_chemical_formula_moiety 'C16 H20 N4 O'
_chemical_formula_sum 'C16 H20 N4 O'
_chemical_formula_weight 284.36
_chemical_name_systematic
;
2-Amino-6-benzyloxy-4-piperidino-pyrimidine
;
_space_group_IT_number 2
_symmetry_cell_setting triclinic
_symmetry_space_group_name_Hall '-P 1'
_symmetry_space_group_name_H-M 'P -1'
_atom_sites_solution_hydrogens geom
_atom_sites_solution_primary direct
_atom_sites_solution_secondary difmap
_cell_angle_alpha 76.1950(14)
_cell_angle_beta 82.3623(14)
_cell_angle_gamma 77.330(4)
_cell_formula_units_Z 4
_cell_length_a 6.5025(2)
_cell_length_b 11.8006(4)
_cell_length_c 20.7673(10)
_cell_measurement_reflns_used 6307
_cell_measurement_temperature 120(2)
_cell_measurement_theta_max 27.44
_cell_measurement_theta_min 3.19
_cell_volume 1504.36(10)
_computing_cell_refinement 'DENZO-SMN (Otwinowski & Minor, 1997)'
_computing_data_collection 'Kappa-CCD server software (Nonius, 1997)'
_computing_data_reduction 'DENZO-SMN (Otwinowski & Minor, 1997)'
_computing_molecular_graphics 'PLATON (Spek, 2002)'
_computing_publication_material 'SHELXL-97 (Sheldrick, 1997a) and PRPKAPPA (Ferguson, 1999)'
_computing_structure_refinement 'SHELXL-97 (Sheldrick, 1997a)'
_computing_structure_solution 'SHELXS-97 (Sheldrick, 1997b)'
_diffrn_ambient_temperature 120(2)
_diffrn_measured_fraction_theta_full 0.955
_diffrn_measured_fraction_theta_max 0.916
_diffrn_measurement_device_type Kappa-CCD
_diffrn_measurement_method '\f scans, and \w scans with \k offsets'
_diffrn_radiation_monochromator graphite
_diffrn_radiation_source 'fine-focus sealed X-ray tube'
_diffrn_radiation_type 'Mo K\a'
_diffrn_radiation_wavelength 0.71073
_diffrn_reflns_av_R_equivalents 0.054
_diffrn_reflns_av_sigmaI/netI 0.0686
_diffrn_reflns_limit_h_max 8
_diffrn_reflns_limit_h_min -7
_diffrn_reflns_limit_k_max 15
_diffrn_reflns_limit_k_min -15
_diffrn_reflns_limit_l_max 26
_diffrn_reflns_limit_l_min -26
_diffrn_reflns_number 17141
_diffrn_reflns_theta_full 25.00
_diffrn_reflns_theta_max 27.44
_diffrn_reflns_theta_min 3.19
_diffrn_standards_decay_% 0
_exptl_absorpt_coefficient_mu 0.082
_exptl_absorpt_correction_T_max 0.994
_exptl_absorpt_correction_T_min 0.965
_exptl_absorpt_correction_type multi-scan
_exptl_absorpt_process_details 'DENZO-SMN (Otwinowski & Minor, 1997)'
_exptl_crystal_colour colourless
_exptl_crystal_density_diffrn 1.255
_exptl_crystal_density_method 'not measured'
_exptl_crystal_description needle
_exptl_crystal_F_000 608
_exptl_crystal_size_max 0.70
_exptl_crystal_size_mid 0.17
_exptl_crystal_size_min 0.08
_refine_diff_density_max 0.331
_refine_diff_density_min -0.369
_refine_ls_extinction_method none
_refine_ls_goodness_of_fit_ref 1.040
_refine_ls_hydrogen_treatment constr
_refine_ls_matrix_type full
_refine_ls_number_parameters 379
_refine_ls_number_reflns 6307
_refine_ls_number_restraints 0
_refine_ls_restrained_S_all 1.040
_refine_ls_R_factor_all 0.0969
_refine_ls_R_factor_gt 0.0557
_refine_ls_shift/su_max 0.000
_refine_ls_shift/su_mean 0.000
_refine_ls_structure_factor_coef Fsqd
_refine_ls_weighting_details 'w=1/[\s^2^(Fo^2^)+(0.0891P)^2^+0.0112P] where P=(Fo^2^+2Fc^2^)/3'
_refine_ls_weighting_scheme calc
_refine_ls_wR_factor_gt 0.1355
_refine_ls_wR_factor_ref 0.1611
_reflns_number_gt 4163
_reflns_number_total 6307
_reflns_threshold_expression >2\s(I)
_cod_data_source_file na0145.cif
_cod_data_source_block 9
_cod_depositor_comments
;
The following automatic conversions were performed:
'_exptl_absorpt_correction_type' value 'Multi-scan' changed to
'multi-scan' according to
'/home/saulius/struct/CIF-dictionaries/cif_core.dic' dictionary named
'cif_core.dic' version 2.4.1 from 2010-06-29.

Automatic conversion script
Id: cif_fix_enum 1527 2010-12-29 10:47:43Z saulius 

The following automatic conversions were performed:

'_exptl_absorpt_correction_type' value 'Multi-scan' changed to
'multi-scan' according to
/home/saulius/struct/CIF-dictionaries/cif_core.dic dictionary named
'cif_core.dic' version 2.4.1 from 2010-06-29.

Automatic conversion script
Id: cif_fix_values 1715 2011-07-08 13:25:40Z adriana 
;
_cod_database_code 2103875
_cod_database_fobs_code 2103875

loop_
_symmetry_equiv_pos_as_xyz
'x, y, z'
'-x, -y, -z'

loop_
_atom_site_label
_atom_site_fract_x
_atom_site_fract_y
_atom_site_fract_z
_atom_site_U_iso_or_equiv
_atom_site_adp_type
_atom_site_calc_flag
_atom_site_refinement_flags
_atom_site_occupancy
_atom_site_type_symbol
N11 0.0110(2) 0.75322(13) 0.15351(7) 0.0218(4) Uani d . 1 N
C12 0.1444(3) 0.71274(16) 0.20260(9) 0.0200(4) Uani d . 1 C
N12 0.0955(2) 0.76122(14) 0.25623(7) 0.0242(4) Uani d . 1 N
N13 0.3227(2) 0.63035(13) 0.20232(7) 0.0210(4) Uani d . 1 N
C14 0.3809(3) 0.58490(16) 0.14718(9) 0.0205(4) Uani d . 1 C
C141 0.6447(3) 0.44842(19) 0.09084(10) 0.0314(5) Uani d . 1 C
C142 0.8839(3) 0.41727(19) 0.08266(10) 0.0309(5) Uani d . 1 C
C143 0.9775(3) 0.34666(19) 0.14661(10) 0.0331(5) Uani d . 1 C
C144 0.8957(3) 0.41368(18) 0.20221(10) 0.0289(5) Uani d . 1 C
C145 0.6577(3) 0.43967(18) 0.21006(9) 0.0272(4) Uani d . 1 C
N14 0.5695(2) 0.50642(14) 0.14686(7) 0.0260(4) Uani d . 1 N
C15 0.2541(3) 0.62060(16) 0.09391(9) 0.0227(4) Uani d . 1 C
C16 0.0735(3) 0.70490(16) 0.10060(9) 0.0216(4) Uani d . 1 C
C161 -0.3168(3) 0.86833(17) -0.01596(9) 0.0248(4) Uani d . 1 C
C162 -0.4927(3) 0.83524(18) -0.03119(10) 0.0292(5) Uani d . 1 C
C163 -0.5641(3) 0.87643(18) -0.09436(10) 0.0327(5) Uani d . 1 C
C164 -0.4591(3) 0.95021(18) -0.14270(10) 0.0350(5) Uani d . 1 C
C167 -0.2415(3) 0.82596(19) 0.05286(9) 0.0314(5) Uani d . 1 C
C165 -0.2834(3) 0.98416(19) -0.12790(10) 0.0357(5) Uani d . 1 C
C166 -0.2134(3) 0.94322(18) -0.06497(10) 0.0315(5) Uani d . 1 C
O16 -0.0472(2) 0.73968(12) 0.04816(6) 0.0280(3) Uani d . 1 O
N21 0.4331(2) 0.75792(13) 0.34964(7) 0.0214(4) Uani d . 1 N
C22 0.5693(3) 0.80224(16) 0.29988(9) 0.0206(4) Uani d . 1 C
N22 0.6007(2) 0.75660(14) 0.24529(7) 0.0262(4) Uani d . 1 N
N23 0.6787(2) 0.88644(13) 0.29946(7) 0.0211(4) Uani d . 1 N
C24 0.6589(3) 0.92879(16) 0.35557(9) 0.0212(4) Uani d . 1 C
C241 0.7761(3) 1.06592(18) 0.41072(9) 0.0276(5) Uani d . 1 C
C242 0.9988(3) 1.07798(17) 0.41893(9) 0.0256(4) Uani d . 1 C
C243 1.1009(3) 1.14397(18) 0.35516(10) 0.0286(5) Uani d . 1 C
C244 1.0937(3) 1.08613(18) 0.29770(9) 0.0264(4) Uani d . 1 C
C245 0.8687(3) 1.07606(17) 0.29146(9) 0.0258(4) Uani d . 1 C
N24 0.7767(3) 1.01184(14) 0.35427(7) 0.0260(4) Uani d . 1 N
C25 0.5279(3) 0.88589(16) 0.41094(9) 0.0228(4) Uani d . 1 C
C26 0.4195(3) 0.80179(16) 0.40391(9) 0.0208(4) Uani d . 1 C
C261 0.0675(3) 0.62977(17) 0.51869(9) 0.0249(4) Uani d . 1 C
C262 0.1903(3) 0.55205(18) 0.56661(10) 0.0326(5) Uani d . 1 C
C263 0.0977(4) 0.50528(19) 0.62860(10) 0.0361(5) Uani d . 1 C
C264 -0.1172(4) 0.53597(19) 0.64308(10) 0.0354(5) Uani d . 1 C
C265 -0.2405(3) 0.61248(19) 0.59580(10) 0.0330(5) Uani d . 1 C
C266 -0.1483(3) 0.65875(18) 0.53380(10) 0.0293(5) Uani d . 1 C
C267 0.1669(3) 0.6775(2) 0.45064(10) 0.0333(5) Uani d . 1 C
O26 0.2895(2) 0.76187(12) 0.45754(6) 0.0267(3) Uani d . 1 O
H12A 0.1791 0.7385 0.2889 0.029 Uiso calc R 1 H
H12B -0.0200 0.8157 0.2588 0.029 Uiso calc R 1 H
H14A 0.5921 0.5021 0.0495 0.038 Uiso calc R 1 H
H14B 0.5869 0.3750 0.0982 0.038 Uiso calc R 1 H
H14C 0.9404 0.4915 0.0676 0.037 Uiso calc R 1 H
H14D 0.9281 0.3703 0.0478 0.037 Uiso calc R 1 H
H14E 1.1338 0.3347 0.1403 0.040 Uiso calc R 1 H
H14F 0.9374 0.2676 0.1588 0.040 Uiso calc R 1 H
H14G 0.9506 0.3653 0.2445 0.035 Uiso calc R 1 H
H14H 0.9480 0.4893 0.1918 0.035 Uiso calc R 1 H
H14I 0.6059 0.3639 0.2248 0.033 Uiso calc R 1 H
H14J 0.6082 0.4867 0.2447 0.033 Uiso calc R 1 H
H15 0.2904 0.5885 0.0552 0.027 Uiso calc R 1 H
H162 -0.5654 0.7839 0.0018 0.035 Uiso calc R 1 H
H163 -0.6858 0.8536 -0.1042 0.039 Uiso calc R 1 H
H164 -0.5071 0.9777 -0.1860 0.042 Uiso calc R 1 H
H16A -0.2160 0.8936 0.0691 0.038 Uiso calc R 1 H
H16B -0.3491 0.7890 0.0842 0.038 Uiso calc R 1 H
H165 -0.2110 1.0356 -0.1610 0.043 Uiso calc R 1 H
H166 -0.0925 0.9668 -0.0552 0.038 Uiso calc R 1 H
H22A 0.6891 0.7822 0.2118 0.031 Uiso calc R 1 H
H22B 0.5329 0.7010 0.2429 0.031 Uiso calc R 1 H
H24A 0.7200 1.0160 0.4518 0.033 Uiso calc R 1 H
H24B 0.6825 1.1454 0.4035 0.033 Uiso calc R 1 H
H24C 0.9932 1.1212 0.4547 0.031 Uiso calc R 1 H
H24D 1.0867 0.9978 0.4325 0.031 Uiso calc R 1 H
H24E 1.2498 1.1432 0.3611 0.034 Uiso calc R 1 H
H24F 1.0255 1.2279 0.3449 0.034 Uiso calc R 1 H
H24G 1.1490 1.1343 0.2558 0.032 Uiso calc R 1 H
H24H 1.1849 1.0059 0.3052 0.032 Uiso calc R 1 H
H24I 0.7812 1.1567 0.2790 0.031 Uiso calc R 1 H
H24J 0.8684 1.0335 0.2557 0.031 Uiso calc R 1 H
H25 0.5142 0.9131 0.4511 0.027 Uiso calc R 1 H
H262 0.3388 0.5307 0.5569 0.039 Uiso calc R 1 H
H263 0.1828 0.4520 0.6611 0.043 Uiso calc R 1 H
H264 -0.1803 0.5044 0.6857 0.042 Uiso calc R 1 H
H265 -0.3890 0.6336 0.6057 0.040 Uiso calc R 1 H
H266 -0.2346 0.7111 0.5012 0.035 Uiso calc R 1 H
H26A 0.2596 0.6118 0.4325 0.040 Uiso calc R 1 H
H26B 0.0560 0.7171 0.4198 0.040 Uiso calc R 1 H

loop_
_atom_site_aniso_label
_atom_site_aniso_U_11
_atom_site_aniso_U_22
_atom_site_aniso_U_33
_atom_site_aniso_U_12
_atom_site_aniso_U_13
_atom_site_aniso_U_23
N11 0.0261(9) 0.0242(9) 0.0153(8) -0.0056(6) -0.0008(6) -0.0046(7)
C12 0.0210(10) 0.0238(10) 0.0170(9) -0.0097(7) 0.0021(7) -0.0047(8)
N12 0.0225(9) 0.0331(10) 0.0181(8) -0.0011(7) -0.0017(6) -0.0119(7)
N13 0.0220(9) 0.0247(9) 0.0158(8) -0.0042(6) 0.0009(6) -0.0051(7)
C14 0.0269(10) 0.0204(10) 0.0150(9) -0.0077(8) 0.0016(7) -0.0043(7)
C141 0.0387(12) 0.0340(12) 0.0224(11) 0.0025(9) -0.0064(8) -0.0147(9)
C142 0.0355(12) 0.0353(12) 0.0205(10) 0.0004(9) -0.0020(8) -0.0099(9)
C143 0.0321(12) 0.0370(12) 0.0264(11) 0.0030(9) -0.0044(8) -0.0074(9)
C144 0.0331(12) 0.0309(11) 0.0202(10) -0.0016(8) -0.0072(8) -0.0025(9)
C145 0.0340(12) 0.0251(11) 0.0199(10) -0.0018(8) -0.0041(8) -0.0025(8)
N14 0.0305(9) 0.0291(9) 0.0162(8) 0.0040(7) -0.0056(6) -0.0076(7)
C15 0.0290(11) 0.0247(10) 0.0145(9) -0.0038(8) 0.0002(7) -0.0067(8)
C16 0.0265(10) 0.0235(10) 0.0149(9) -0.0064(8) -0.0011(7) -0.0030(8)
C161 0.0283(11) 0.0239(11) 0.0193(10) 0.0006(8) -0.0009(8) -0.0048(8)
C162 0.0338(12) 0.0252(11) 0.0253(11) -0.0043(8) -0.0007(8) -0.0015(9)
C163 0.0320(12) 0.0334(12) 0.0340(12) -0.0014(9) -0.0095(9) -0.0105(10)
C164 0.0478(14) 0.0302(12) 0.0215(11) 0.0062(10) -0.0079(9) -0.0045(9)
C167 0.0303(12) 0.0378(12) 0.0217(11) 0.0065(9) -0.0051(8) -0.0084(9)
C165 0.0445(14) 0.0317(12) 0.0253(11) -0.0079(10) 0.0056(9) 0.0005(9)
C166 0.0320(12) 0.0354(12) 0.0295(12) -0.0083(9) -0.0001(9) -0.0116(10)
O16 0.0285(8) 0.0347(8) 0.0193(7) 0.0038(6) -0.0069(5) -0.0094(6)
N21 0.0244(9) 0.0238(9) 0.0156(8) -0.0034(6) -0.0014(6) -0.0050(6)
C22 0.0212(10) 0.0226(10) 0.0161(9) 0.0008(7) -0.0035(7) -0.0041(8)
N22 0.0297(9) 0.0350(10) 0.0187(8) -0.0128(7) 0.0038(6) -0.0120(7)
N23 0.0224(9) 0.0258(9) 0.0156(8) -0.0037(6) -0.0022(6) -0.0060(7)
C24 0.0225(10) 0.0235(10) 0.0157(9) -0.0009(8) -0.0038(7) -0.0031(8)
C241 0.0345(12) 0.0317(12) 0.0186(10) -0.0075(9) 0.0009(8) -0.0101(9)
C242 0.0341(12) 0.0243(11) 0.0199(10) -0.0059(8) -0.0030(8) -0.0070(8)
C243 0.0344(12) 0.0261(11) 0.0269(11) -0.0100(9) -0.0047(8) -0.0037(9)
C244 0.0303(11) 0.0264(11) 0.0206(10) -0.0065(8) 0.0006(8) -0.0022(8)
C245 0.0334(11) 0.0256(11) 0.0178(10) -0.0077(8) -0.0010(8) -0.0019(8)
N24 0.0340(10) 0.0312(10) 0.0162(8) -0.0131(7) 0.0035(6) -0.0087(7)
C25 0.0291(11) 0.0234(10) 0.0159(9) -0.0034(8) -0.0015(7) -0.0062(8)
C26 0.0227(10) 0.0215(10) 0.0146(9) -0.0013(7) -0.0009(7) -0.0002(8)
C261 0.0338(12) 0.0254(11) 0.0187(10) -0.0134(8) -0.0002(8) -0.0050(8)
C262 0.0350(12) 0.0354(12) 0.0292(12) -0.0056(9) -0.0055(9) -0.0103(10)
C263 0.0572(15) 0.0267(12) 0.0236(11) -0.0063(10) -0.0133(10) -0.0006(9)
C264 0.0546(15) 0.0325(12) 0.0224(11) -0.0213(10) 0.0047(9) -0.0049(9)
C265 0.0335(12) 0.0344(12) 0.0350(12) -0.0140(9) 0.0046(9) -0.0126(10)
C266 0.0398(12) 0.0245(11) 0.0252(11) -0.0088(9) -0.0074(8) -0.0035(9)
C267 0.0464(13) 0.0382(12) 0.0222(11) -0.0238(10) 0.0030(9) -0.0088(9)
O26 0.0326(8) 0.0318(8) 0.0182(7) -0.0139(6) 0.0052(5) -0.0073(6)

loop_
_atom_type_symbol
_atom_type_description
_atom_type_scat_dispersion_real
_atom_type_scat_dispersion_imag
_atom_type_scat_source
C C 0.0033 0.0016 'International Tables Vol C Tables 4.2.6.8 and 6.1.1.4'
H H 0.0000 0.0000 'International Tables Vol C Tables 4.2.6.8 and 6.1.1.4'
N N 0.0061 0.0033 'International Tables Vol C Tables 4.2.6.8 and 6.1.1.4'
O O 0.0106 0.0060 'International Tables Vol C Tables 4.2.6.8 and 6.1.1.4'

loop_
_geom_angle_atom_site_label_1
_geom_angle_atom_site_label_2
_geom_angle_atom_site_label_3
_geom_angle
_geom_angle_publ_flag
C16 N11 C12 113.87(15) no
N13 C12 N12 116.59(15) no
N13 C12 N11 126.37(16) no
N12 C12 N11 117.02(16) no
C12 N12 H12A 120.0 no
C12 N12 H12B 120.0 no
H12A N12 H12B 120.0 no
C12 N13 C14 117.57(15) no
N13 C14 N14 116.15(15) no
N13 C14 C15 120.44(16) no
N14 C14 C15 123.38(16) no
N14 C141 C142 111.59(16) no
N14 C141 H14A 109.3 no
C142 C141 H14A 109.3 no
N14 C141 H14B 109.3 no
C142 C141 H14B 109.3 no
H14A C141 H14B 108.0 no
C141 C142 C143 112.36(17) no
C141 C142 H14C 109.1 no
C143 C142 H14C 109.1 no
C141 C142 H14D 109.1 no
C143 C142 H14D 109.1 no
H14C C142 H14D 107.9 no
C142 C143 C144 109.57(16) no
C142 C143 H14E 109.8 no
C144 C143 H14E 109.8 no
C142 C143 H14F 109.8 no
C144 C143 H14F 109.8 no
H14E C143 H14F 108.2 no
C145 C144 C143 110.81(16) no
C145 C144 H14G 109.5 no
C143 C144 H14G 109.5 no
C145 C144 H14H 109.5 no
C143 C144 H14H 109.5 no
H14G C144 H14H 108.1 no
N14 C145 C144 111.14(16) no
N14 C145 H14I 109.4 no
C144 C145 H14I 109.4 no
N14 C145 H14J 109.4 no
C144 C145 H14J 109.4 no
H14I C145 H14J 108.0 no
C14 N14 C141 120.90(15) no
C14 N14 C145 120.41(15) no
C141 N14 C145 113.93(15) no
C16 C15 C14 116.37(17) no
C16 C15 H15 121.8 no
C14 C15 H15 121.8 no
N11 C16 O16 118.92(16) no
N11 C16 C15 125.34(17) no
O16 C16 C15 115.74(16) no
C162 C161 C166 118.60(18) no
C162 C161 C167 120.79(17) no
C166 C161 C167 120.60(19) no
C161 C162 C163 120.63(19) no
C161 C162 H162 119.7 no
C163 C162 H162 119.7 no
C164 C163 C162 120.2(2) no
C164 C163 H163 119.9 no
C162 C163 H163 119.9 no
C163 C164 C165 119.67(19) no
C163 C164 H164 120.2 no
C165 C164 H164 120.2 no
O16 C167 C161 107.02(15) no
O16 C167 H16A 110.3 no
C161 C167 H16A 110.3 no
O16 C167 H16B 110.3 no
C161 C167 H16B 110.3 no
H16A C167 H16B 108.6 no
C166 C165 C164 119.94(19) no
C166 C165 H165 120.0 no
C164 C165 H165 120.0 no
C165 C166 C161 121.0(2) no
C165 C166 H166 119.5 no
C161 C166 H166 119.5 no
C16 O16 C167 118.32(14) no
C26 N21 C22 113.65(15) no
N23 C22 N22 116.24(15) no
N23 C22 N21 126.91(16) no
N22 C22 N21 116.84(16) no
C22 N22 H22A 120.0 no
C22 N22 H22B 120.0 no
H22A N22 H22B 120.0 no
C22 N23 C24 117.22(15) no
N23 C24 N24 115.83(15) no
N23 C24 C25 120.55(16) no
N24 C24 C25 123.61(16) no
N24 C241 C242 110.51(15) no
N24 C241 H24A 109.5 no
C242 C241 H24A 109.5 no
N24 C241 H24B 109.5 no
C242 C241 H24B 109.5 no
H24A C241 H24B 108.1 no
C243 C242 C241 111.91(16) no
C243 C242 H24C 109.2 no
C241 C242 H24C 109.2 no
C243 C242 H24D 109.2 no
C241 C242 H24D 109.2 no
H24C C242 H24D 107.9 no
C242 C243 C244 110.49(16) no
C242 C243 H24E 109.6 no
C244 C243 H24E 109.6 no
C242 C243 H24F 109.6 no
C244 C243 H24F 109.6 no
H24E C243 H24F 108.1 no
C245 C244 C243 110.62(15) no
C245 C244 H24G 109.5 no
C243 C244 H24G 109.5 no
C245 C244 H24H 109.5 no
C243 C244 H24H 109.5 no
H24G C244 H24H 108.1 no
N24 C245 C244 110.98(15) no
N24 C245 H24I 109.4 no
C244 C245 H24I 109.4 no
N24 C245 H24J 109.4 no
C244 C245 H24J 109.4 no
H24I C245 H24J 108.0 no
C24 N24 C241 123.04(15) no
C24 N24 C245 121.54(15) no
C241 N24 C245 113.58(15) no
C26 C25 C24 116.20(17) no
C26 C25 H25 121.9 no
C24 C25 H25 121.9 no
N21 C26 O26 118.65(16) no
N21 C26 C25 125.39(16) no
O26 C26 C25 115.96(16) no
C266 C261 C262 118.68(18) no
C266 C261 C267 120.79(18) no
C262 C261 C267 120.48(19) no
C261 C262 C263 120.5(2) no
C261 C262 H262 119.8 no
C263 C262 H262 119.8 no
C264 C263 C262 120.13(19) no
C264 C263 H263 119.9 no
C262 C263 H263 119.9 no
C265 C264 C263 119.88(19) no
C265 C264 H264 120.1 no
C263 C264 H264 120.1 no
C264 C265 C266 120.0(2) no
C264 C265 H265 120.0 no
C266 C265 H265 120.0 no
C261 C266 C265 120.84(19) no
C261 C266 H266 119.6 no
C265 C266 H266 119.6 no
O26 C267 C261 107.60(15) no
O26 C267 H26A 110.2 no
C261 C267 H26A 110.2 no
O26 C267 H26B 110.2 no
C261 C267 H26B 110.2 no
H26A C267 H26B 108.5 no
C26 O26 C267 117.20(14) no

loop_
_geom_bond_atom_site_label_1
_geom_bond_atom_site_label_2
_geom_bond_distance
_geom_bond_publ_flag
N11 C16 1.333(2) no
N11 C12 1.357(2) no
C12 N13 1.341(2) no
C12 N12 1.341(2) no
N12 H12A 0.88 no
N12 H12B 0.88 no
N13 C14 1.353(2) no
C14 N14 1.365(2) no
C14 C15 1.396(3) no
C141 N14 1.464(2) no
C141 C142 1.514(3) no
C141 H14A 0.99 no
C141 H14B 0.99 no
C142 C143 1.514(3) no
C142 H14C 0.99 no
C142 H14D 0.99 no
C143 C144 1.526(3) no
C143 H14E 0.99 no
C143 H14F 0.99 no
C144 C145 1.505(3) no
C144 H14G 0.99 no
C144 H14H 0.99 no
C145 N14 1.477(2) no
C145 H14I 0.99 no
C145 H14J 0.99 no
C15 C16 1.378(3) no
C15 H15 0.95 no
C16 O16 1.357(2) no
C161 C162 1.383(3) no
C161 C166 1.385(3) no
C161 C167 1.507(3) no
C162 C163 1.390(3) no
C162 H162 0.95 no
C163 C164 1.376(3) no
C163 H163 0.95 no
C164 C165 1.383(3) no
C164 H164 0.95 no
C167 O16 1.447(2) no
C167 H16A 0.99 no
C167 H16B 0.99 no
C165 C166 1.382(3) no
C165 H165 0.95 no
C166 H166 0.95 no
N21 C26 1.333(2) no
N21 C22 1.352(2) no
C22 N23 1.340(2) no
C22 N22 1.341(2) no
N22 H22A 0.88 no
N22 H22B 0.88 no
N23 C24 1.354(2) no
C24 N24 1.364(2) no
C24 C25 1.398(3) no
C241 N24 1.461(2) no
C241 C242 1.521(3) no
C241 H24A 0.99 no
C241 H24B 0.99 no
C242 C243 1.517(3) no
C242 H24C 0.99 no
C242 H24D 0.99 no
C243 C244 1.520(3) no
C243 H24E 0.99 no
C243 H24F 0.99 no
C244 C245 1.518(3) no
C244 H24G 0.99 no
C244 H24H 0.99 no
C245 N24 1.467(2) no
C245 H24I 0.99 no
C245 H24J 0.99 no
C25 C26 1.381(3) no
C25 H25 0.95 no
C26 O26 1.361(2) no
C261 C266 1.381(3) no
C261 C262 1.387(3) no
C261 C267 1.506(3) no
C262 C263 1.388(3) no
C262 H262 0.95 no
C263 C264 1.376(3) no
C263 H263 0.95 no
C264 C265 1.375(3) no
C264 H264 0.95 no
C265 C266 1.385(3) no
C265 H265 0.95 no
C266 H266 0.95 no
C267 O26 1.447(2) no
C267 H26A 0.99 no
C267 H26B 0.99 no

loop_
_geom_hbond_atom_site_label_D
_geom_hbond_atom_site_label_H
_geom_hbond_atom_site_label_A
_geom_hbond_site_symmetry_A
_geom_hbond_distance_DH
_geom_hbond_distance_HA
_geom_hbond_distance_DA
_geom_hbond_angle_DHA
_geom_hbond_publ_flag
N12 H12A N21 . 0.88 2.29 3.105(2) 155 y
N12 H12B N23 1_455 0.88 2.10 2.927(2) 155 y
N22 H22A N11 1_655 0.88 2.27 3.064(2) 149 y
N22 H22B N13 . 0.88 2.10 2.920(2) 154 y

loop_
_geom_torsion_atom_site_label_1
_geom_torsion_atom_site_label_2
_geom_torsion_atom_site_label_3
_geom_torsion_atom_site_label_4
_geom_torsion
_geom_torsion_publ_flag
C16 N11 C12 N13 -1.3(3) no
C16 N11 C12 N12 177.36(16) no
N12 C12 N13 C14 -176.54(15) no
N11 C12 N13 C14 2.2(3) no
C12 N13 C14 N14 176.31(16) no
C12 N13 C14 C15 -2.1(2) no
N14 C141 C142 C143 52.5(2) no
C141 C142 C143 C144 -54.2(2) no
C142 C143 C144 C145 56.0(2) no
C143 C144 C145 N14 -56.2(2) no
N13 C14 N14 C141 177.79(17) no
C15 C14 N14 C141 -3.8(3) no
N13 C14 N14 C145 23.7(2) no
C15 C14 N14 C145 -157.90(18) no
C142 C141 N14 C14 151.72(17) no
C142 C141 N14 C145 -52.7(2) no
C144 C145 N14 C14 -149.19(17) no
C144 C145 N14 C141 55.1(2) no
N13 C14 C15 C16 1.4(3) no
N14 C14 C15 C16 -176.88(17) no
C12 N11 C16 O16 -179.43(15) no
C12 N11 C16 C15 0.5(3) no
C14 C15 C16 N11 -0.6(3) no
C14 C15 C16 O16 179.34(16) no
C166 C161 C162 C163 -0.1(3) no
C167 C161 C162 C163 178.70(18) no
C161 C162 C163 C164 0.5(3) no
C162 C163 C164 C165 -0.7(3) no
C162 C161 C167 O16 108.5(2) no
C166 C161 C167 O16 -72.7(2) no
C163 C164 C165 C166 0.5(3) no
C164 C165 C166 C161 -0.1(3) no
C162 C161 C166 C165 -0.1(3) no
C167 C161 C166 C165 -178.89(19) no
N11 C16 O16 C167 -1.4(2) no
C15 C16 O16 C167 178.57(16) no
C161 C167 O16 C16 167.65(16) no
C26 N21 C22 N23 -3.3(3) no
C26 N21 C22 N22 176.00(15) no
N22 C22 N23 C24 -176.24(15) no
N21 C22 N23 C24 3.0(3) no
C22 N23 C24 N24 178.18(16) no
C22 N23 C24 C25 -0.4(2) no
N24 C241 C242 C243 53.9(2) no
C241 C242 C243 C244 -53.8(2) no
C242 C243 C244 C245 54.1(2) no
C243 C244 C245 N24 -55.5(2) no
N23 C24 N24 C241 -179.35(16) no
C25 C24 N24 C241 -0.8(3) no
N23 C24 N24 C245 17.1(2) no
C25 C24 N24 C245 -164.34(17) no
C242 C241 N24 C24 139.29(18) no
C242 C241 N24 C245 -56.0(2) no
C244 C245 N24 C24 -137.68(18) no
C244 C245 N24 C241 57.3(2) no
N23 C24 C25 C26 -1.4(3) no
N24 C24 C25 C26 -179.93(17) no
C22 N21 C26 O26 -178.93(15) no
C22 N21 C26 C25 1.0(3) no
C24 C25 C26 N21 1.1(3) no
C24 C25 C26 O26 -178.90(15) no
C266 C261 C262 C263 -0.5(3) no
C267 C261 C262 C263 -178.03(18) no
C261 C262 C263 C264 -0.1(3) no
C262 C263 C264 C265 0.5(3) no
C263 C264 C265 C266 -0.2(3) no
C262 C261 C266 C265 0.8(3) no
C267 C261 C266 C265 178.34(18) no
C264 C265 C266 C261 -0.5(3) no
C266 C261 C267 O26 110.7(2) no
C262 C261 C267 O26 -71.9(2) no
N21 C26 O26 C267 -2.6(2) no
C25 C26 O26 C267 177.40(16) no
C261 C267 O26 C26 169.90(16) no

loop_
_cod_related_entry_id
_cod_related_entry_database
_cod_related_entry_code
1 ChemSpider 30654510
